data_7156745
loop_
_publ_author_name
'Saini, Hitesh Kumar'
'Dhiman, Shiv'
'Nandwana, Nitesh Kumar'
'Krishnan, Rangan'
'Kumar, Anil'

_publ_section_title
;
 Copper and palladium-catalyzed sequential reactions: one-pot synthesis of
 isoindolo[2,1-b]isoquinolin-7(5H)-ones.
;
_journal_issue 17
_journal_name_full 'Organic &amp; biomolecular chemistry'
_journal_page_first 4281
_journal_page_last 4290
_journal_paper_doi 10.1039/c9ob00440h
_journal_volume 17
_journal_year 2019
_chemical_formula_moiety 'C22 H15 N O'
_chemical_formula_sum 'C22 H15 N O'
_chemical_formula_weight 309.35
_space_group_crystal_system monoclinic
_space_group_IT_number 14
_space_group_name_Hall '-P 2ybc'
_space_group_name_H-M_alt 'P 1 21/c 1'
_symmetry_space_group_name_Hall '-P 2ybc'
_symmetry_space_group_name_H-M 'P 1 21/c 1'
_atom_sites_solution_hydrogens geom
_atom_sites_solution_primary dual
_audit_creation_date 2017-05-24
_audit_creation_method
;
Olex2 1.2
(compiled 2017.03.28 svn.r3405 for OlexSys, GUI svn.r5337)
;
_audit_update_record
;
2018-07-05 deposited with the CCDC.    2019-03-26 downloaded from the CCDC.
;
_cell_angle_alpha 90
_cell_angle_beta 112.912(12)
_cell_angle_gamma 90
_cell_formula_units_Z 4
_cell_length_a 10.6454(10)
_cell_length_b 15.8564(11)
_cell_length_c 9.6081(10)
_cell_measurement_reflns_used 8103
_cell_measurement_temperature 93(2)
_cell_measurement_theta_max 28.7620
_cell_measurement_theta_min 5.2510
_cell_volume 1493.9(3)
_computing_cell_refinement 'CrysAlisPro 1.171.39.7e (Rigaku OD, 2015)'
_computing_data_collection 'CrysAlisPro 1.171.39.7e (Rigaku OD, 2015)'
_computing_data_reduction 'CrysAlisPro 1.171.39.7e (Rigaku OD, 2015)'
_computing_molecular_graphics 'Olex2 (Dolomanov et al., 2009)'
_computing_publication_material 'Olex2 (Dolomanov et al., 2009)'
_computing_structure_refinement 'ShelXL (Sheldrick, 2015)'
_computing_structure_solution 'ShelXT (Sheldrick, 2015)'
_diffrn_ambient_temperature 93(2)
_diffrn_detector 'CCD plate'
_diffrn_measured_fraction_theta_full 0.990
_diffrn_measured_fraction_theta_max 0.878
_diffrn_measurement_details
;
List of Runs (angles in degrees, time in seconds):

  # Type    Start    End  Width  t~exp~   \w     \q     \k     \f   Frames
#--------------------------------------------------------------------------
  1  \w    -95.00  55.00   0.50   25.00    --   -7.40  19.00 150.00  300
  2  \w     32.00  58.00   0.50   25.00    --   -7.40  57.00 -30.00   52
  3  \w     17.00  44.00   0.50   25.00    --    7.40 -77.00 -30.00   54
  4  \w    -19.00  82.00   0.50   25.00    --    7.40  57.00-180.00  202
;
_diffrn_measurement_device 'four-circle diffractometer'
_diffrn_measurement_device_type 'XtaLAB Pro: Kappa dual offset/far'
_diffrn_measurement_method '\w scans'
_diffrn_orient_matrix_type 'CrysAlisPro convention (1999,Acta A55,543-557)'
_diffrn_orient_matrix_UB_11 0.0670761000
_diffrn_orient_matrix_UB_12 0.0058556000
_diffrn_orient_matrix_UB_13 0.0028149000
_diffrn_orient_matrix_UB_21 0.0268907000
_diffrn_orient_matrix_UB_22 -0.0065041000
_diffrn_orient_matrix_UB_23 0.0793232000
_diffrn_orient_matrix_UB_31 0.0045112000
_diffrn_orient_matrix_UB_32 -0.0438393000
_diffrn_orient_matrix_UB_33 -0.0113856000
_diffrn_radiation_monochromator graphite
_diffrn_radiation_probe x-ray
_diffrn_radiation_type MoK\a
_diffrn_radiation_wavelength 0.71073
_diffrn_reflns_av_R_equivalents 0.0492
_diffrn_reflns_av_unetI/netI 0.0255
_diffrn_reflns_Laue_measured_fraction_full 0.990
_diffrn_reflns_Laue_measured_fraction_max 0.878
_diffrn_reflns_limit_h_max 14
_diffrn_reflns_limit_h_min -11
_diffrn_reflns_limit_k_max 21
_diffrn_reflns_limit_k_min -18
_diffrn_reflns_limit_l_max 12
_diffrn_reflns_limit_l_min -12
_diffrn_reflns_number 10300
_diffrn_reflns_point_group_measured_fraction_full 0.990
_diffrn_reflns_point_group_measured_fraction_max 0.878
_diffrn_reflns_theta_full 25.242
_diffrn_reflns_theta_max 28.958
_diffrn_reflns_theta_min 5.025
_diffrn_source 'fine-focus sealed X-ray tube'
_diffrn_source_type 'Enhance (Mo) X-ray Source'
_exptl_absorpt_coefficient_mu 0.084
_exptl_absorpt_correction_T_max 1.00000
_exptl_absorpt_correction_T_min 0.91660
_exptl_absorpt_correction_type multi-scan
_exptl_absorpt_process_details
;
CrysAlisPro 1.171.39.7e (Rigaku Oxford Diffraction, 2015)
Empirical absorption correction using spherical harmonics,
 implemented in SCALE3 ABSPACK scaling algorithm.
;
_exptl_crystal_colour Yellow
_exptl_crystal_density_diffrn 1.375
_exptl_crystal_description Block
_exptl_crystal_F_000 648
_exptl_crystal_size_max 0.5
_exptl_crystal_size_mid 0.5
_exptl_crystal_size_min 0.3
_refine_diff_density_max 0.300
_refine_diff_density_min -0.395
_refine_diff_density_rms 0.083
_refine_ls_extinction_method none
_refine_ls_goodness_of_fit_ref 1.058
_refine_ls_hydrogen_treatment constr
_refine_ls_matrix_type full
_refine_ls_number_parameters 217
_refine_ls_number_reflns 3477
_refine_ls_number_restraints 0
_refine_ls_restrained_S_all 1.058
_refine_ls_R_factor_all 0.0885
_refine_ls_R_factor_gt 0.0855
_refine_ls_shift/su_max 0.000
_refine_ls_shift/su_mean 0.000
_refine_ls_structure_factor_coef Fsqd
_refine_ls_weighting_details 'w=1/[\s^2^(Fo^2^)+(0.0946P)^2^+3.5579P] where P=(Fo^2^+2Fc^2^)/3'
_refine_ls_weighting_scheme calc
_refine_ls_wR_factor_gt 0.2156
_refine_ls_wR_factor_ref 0.2174
_reflns_Friedel_coverage 0.000
_reflns_number_gt 3232
_reflns_number_total 3477
_reflns_threshold_expression 'I > 2\s(I)'
_cod_data_source_file c9ob00440h2.cif
_cod_data_source_block exp_140-hks-900
_cod_depositor_comments 'Adding full bibliography for 7156743--7156745.cif.'
_cod_database_code 7156745
_shelx_shelxl_version_number 2016/4
_shelx_space_group_comment
;
The symmetry employed for this shelxl refinement is uniquely defined
by the following loop, which should always be used as a source of
symmetry information in preference to the above space-group names.
They are only intended as comments.
;
_reflns_odcompleteness_completeness 98.93
_reflns_odcompleteness_iscentric 1
_reflns_odcompleteness_theta 26.32
_olex2_refinement_description
;
1. Fixed Uiso
 At 1.2 times of:
  All C(H) groups, All C(H,H) groups
2.a Secondary CH2 refined with riding coordinates:
 C12(H12A,H12B)
2.b Aromatic/amide H refined with riding coordinates:
 C21(H21), C6(H6), C20(H20), C13(H13), C19(H19), C4(H4), C3(H3), C22(H22),
 C5(H5), C14(H14), C16(H16), C18(H18), C15(H15)
;
_olex2_submission_special_instructions 'No special instructions were received'
_oxdiff_exptl_absorpt_empirical_details
;
Empirical correction (ABSPACK) includes:
- Absorption correction using spherical harmonics
- Frame scaling
- Detector area scaling
;
_oxdiff_exptl_absorpt_empirical_full_max 1.214
_oxdiff_exptl_absorpt_empirical_full_min 0.844

loop_
_space_group_symop_operation_xyz
'x, y, z'
'-x, y+1/2, -z+1/2'
'-x, -y, -z'
'x, -y-1/2, z-1/2'

loop_
_atom_site_label
_atom_site_type_symbol
_atom_site_fract_x
_atom_site_fract_y
_atom_site_fract_z
_atom_site_U_iso_or_equiv
_atom_site_adp_type
_atom_site_occupancy
_atom_site_site_symmetry_order
_atom_site_calc_flag
_atom_site_refinement_flags_posn
O1 O 0.7577(2) 0.40426(13) 0.6879(2) 0.0279(5) Uani 1 1 d .
N1 N 0.5212(2) 0.39988(13) 0.5973(2) 0.0171(4) Uani 1 1 d .
C1 C 0.6128(2) 0.36780(15) 0.4245(3) 0.0178(5) Uani 1 1 d .
C21 C 0.0081(2) 0.38599(15) 0.0517(3) 0.0175(5) Uani 1 1 d .
H21 H -0.019316 0.420656 -0.033045 0.021 Uiso 1 1 calc R
C7 C 0.6455(2) 0.39318(15) 0.5830(3) 0.0169(5) Uani 1 1 d .
C6 C 0.7026(2) 0.35416(16) 0.3541(3) 0.0202(5) Uani 1 1 d .
H6 H 0.795699 0.363049 0.405420 0.024 Uiso 1 1 calc R
C20 C -0.0649(2) 0.31331(16) 0.0505(3) 0.0180(5) Uani 1 1 d .
H20 H -0.142418 0.299917 -0.034062 0.022 Uiso 1 1 calc R
C2 C 0.4719(2) 0.35539(15) 0.3492(3) 0.0181(5) Uani 1 1 d .
C13 C 0.3378(3) 0.45009(16) 0.8460(3) 0.0202(5) Uani 1 1 d .
H13 H 0.409115 0.460610 0.938228 0.024 Uiso 1 1 calc R
C19 C -0.0221(3) 0.26072(16) 0.1754(3) 0.0206(5) Uani 1 1 d .
H19 H -0.069490 0.211113 0.173183 0.025 Uiso 1 1 calc R
C4 C 0.5097(3) 0.31263(16) 0.1299(3) 0.0224(5) Uani 1 1 d .
H4 H 0.476149 0.293290 0.030672 0.027 Uiso 1 1 calc R
C3 C 0.4193(3) 0.32688(16) 0.2006(3) 0.0205(5) Uani 1 1 d .
H3 H 0.326233 0.317536 0.149646 0.025 Uiso 1 1 calc R
C10 C 0.2585(3) 0.40615(15) 0.5852(3) 0.0188(5) Uani 1 1 d .
C22 C 0.1228(3) 0.40709(16) 0.1803(3) 0.0198(5) Uani 1 1 d .
H22 H 0.171835 0.455732 0.181015 0.024 Uiso 1 1 calc R
C5 C 0.6499(3) 0.32685(16) 0.2051(3) 0.0214(5) Uani 1 1 d .
H5 H 0.707905 0.317973 0.154996 0.026 Uiso 1 1 calc R
C11 C 0.3660(2) 0.42281(15) 0.7236(3) 0.0178(5) Uani 1 1 d .
C14 C 0.2042(3) 0.46171(17) 0.8316(3) 0.0236(6) Uani 1 1 d .
H14 H 0.186154 0.480222 0.913852 0.028 Uiso 1 1 calc R
C12 C 0.5124(3) 0.41086(18) 0.7418(3) 0.0214(5) Uani 1 1 d .
H12A H 0.565679 0.459671 0.792143 0.026 Uiso 1 1 calc R
H12B H 0.550327 0.361770 0.804328 0.026 Uiso 1 1 calc R
C16 C 0.1242(3) 0.41816(17) 0.5731(3) 0.0228(5) Uani 1 1 d .
H16 H 0.052083 0.407367 0.481655 0.027 Uiso 1 1 calc R
C17 C 0.1641(2) 0.35491(16) 0.3086(3) 0.0210(5) Uani 1 1 d .
C8 C 0.4114(3) 0.37747(16) 0.4605(3) 0.0212(5) Uani 1 1 d .
C18 C 0.0911(3) 0.28161(17) 0.3041(3) 0.0242(6) Uani 1 1 d .
H18 H 0.118181 0.246242 0.387835 0.029 Uiso 1 1 calc R
C15 C 0.0977(3) 0.44579(18) 0.6950(3) 0.0255(6) Uani 1 1 d .
H15 H 0.008148 0.453717 0.685429 0.031 Uiso 1 1 calc R
C9 C 0.2819(3) 0.37826(16) 0.4503(3) 0.0201(5) Uani 1 1 d .

loop_
_atom_site_aniso_label
_atom_site_aniso_U_11
_atom_site_aniso_U_22
_atom_site_aniso_U_33
_atom_site_aniso_U_23
_atom_site_aniso_U_13
_atom_site_aniso_U_12
O1 0.0195(9) 0.0290(10) 0.0294(10) -0.0009(8) 0.0033(8) 0.0001(8)
N1 0.0137(9) 0.0184(9) 0.0160(10) -0.0010(8) 0.0025(8) -0.0012(7)
C1 0.0194(11) 0.0135(10) 0.0200(11) 0.0027(9) 0.0071(9) 0.0013(8)
C21 0.0177(11) 0.0186(11) 0.0151(10) 0.0000(9) 0.0051(9) 0.0011(9)
C7 0.0144(11) 0.0146(10) 0.0205(11) 0.0006(9) 0.0056(9) 0.0002(8)
C6 0.0156(11) 0.0191(11) 0.0253(12) 0.0030(9) 0.0071(10) 0.0017(9)
C20 0.0132(10) 0.0213(12) 0.0165(11) -0.0050(9) 0.0026(9) -0.0011(9)
C2 0.0166(11) 0.0145(10) 0.0254(12) 0.0047(9) 0.0106(10) 0.0029(8)
C13 0.0213(12) 0.0198(12) 0.0172(11) -0.0004(9) 0.0050(9) -0.0018(9)
C19 0.0171(11) 0.0195(11) 0.0244(12) -0.0023(10) 0.0071(10) -0.0040(9)
C4 0.0287(13) 0.0166(11) 0.0197(12) 0.0004(9) 0.0071(10) 0.0032(10)
C3 0.0164(11) 0.0180(11) 0.0246(12) 0.0011(9) 0.0051(10) 0.0011(9)
C10 0.0254(12) 0.0149(11) 0.0177(11) 0.0022(9) 0.0101(10) 0.0023(9)
C22 0.0159(11) 0.0159(11) 0.0237(12) -0.0005(9) 0.0037(9) -0.0021(9)
C5 0.0245(12) 0.0194(12) 0.0260(13) 0.0037(10) 0.0159(10) 0.0069(10)
C11 0.0175(11) 0.0162(11) 0.0215(12) 0.0034(9) 0.0094(9) 0.0015(9)
C14 0.0301(14) 0.0220(12) 0.0254(13) -0.0015(10) 0.0182(11) -0.0001(10)
C12 0.0164(11) 0.0305(13) 0.0152(11) 0.0011(10) 0.0039(9) 0.0031(10)
C16 0.0215(12) 0.0208(12) 0.0210(12) 0.0020(9) 0.0026(10) -0.0025(10)
C17 0.0138(11) 0.0217(12) 0.0224(12) -0.0027(10) 0.0016(9) -0.0008(9)
C8 0.0195(12) 0.0192(12) 0.0196(12) 0.0006(9) 0.0020(10) -0.0007(9)
C18 0.0234(13) 0.0226(12) 0.0210(12) 0.0039(10) 0.0025(10) -0.0032(10)
C15 0.0208(12) 0.0250(13) 0.0317(14) 0.0040(11) 0.0113(11) 0.0019(10)
C9 0.0200(12) 0.0216(12) 0.0175(11) -0.0004(9) 0.0060(9) 0.0013(9)

loop_
_atom_type_symbol
_atom_type_description
_atom_type_scat_dispersion_real
_atom_type_scat_dispersion_imag
_atom_type_scat_source
C C 0.0033 0.0016 'International Tables Vol C Tables 4.2.6.8 and 6.1.1.4'
H H 0.0000 0.0000 'International Tables Vol C Tables 4.2.6.8 and 6.1.1.4'
N N 0.0061 0.0033 'International Tables Vol C Tables 4.2.6.8 and 6.1.1.4'
O O 0.0106 0.0060 'International Tables Vol C Tables 4.2.6.8 and 6.1.1.4'

loop_
_geom_angle_atom_site_label_1
_geom_angle_atom_site_label_2
_geom_angle_atom_site_label_3
_geom_angle
C7 N1 C12 121.9(2)
C7 N1 C8 111.2(2)
C8 N1 C12 125.7(2)
C6 C1 C7 127.9(2)
C6 C1 C2 121.9(2)
C2 C1 C7 110.2(2)
C20 C21 H21 120.0
C20 C21 C22 119.9(2)
C22 C21 H21 120.0
O1 C7 N1 124.3(2)
O1 C7 C1 129.9(2)
N1 C7 C1 105.8(2)
C1 C6 H6 120.9
C1 C6 C5 118.2(2)
C5 C6 H6 120.9
C21 C20 H20 120.0
C19 C20 C21 120.0(2)
C19 C20 H20 120.0
C1 C2 C8 105.7(2)
C3 C2 C1 119.9(2)
C3 C2 C8 134.4(2)
C11 C13 H13 119.7
C14 C13 H13 119.7
C14 C13 C11 120.5(2)
C20 C19 H19 119.8
C20 C19 C18 120.4(2)
C18 C19 H19 119.8
C3 C4 H4 119.3
C3 C4 C5 121.4(2)
C5 C4 H4 119.3
C2 C3 C4 118.3(2)
C2 C3 H3 120.9
C4 C3 H3 120.9
C11 C10 C16 118.9(2)
C11 C10 C9 122.3(2)
C16 C10 C9 118.8(2)
C21 C22 H22 119.9
C21 C22 C17 120.1(2)
C17 C22 H22 119.9
C6 C5 C4 120.3(2)
C6 C5 H5 119.9
C4 C5 H5 119.9
C13 C11 C10 119.7(2)
C13 C11 C12 119.6(2)
C10 C11 C12 120.7(2)
C13 C14 H14 120.0
C15 C14 C13 120.0(2)
C15 C14 H14 120.0
N1 C12 C11 110.8(2)
N1 C12 H12A 109.5
N1 C12 H12B 109.5
C11 C12 H12A 109.5
C11 C12 H12B 109.5
H12A C12 H12B 108.1
C10 C16 H16 119.6
C15 C16 C10 120.8(2)
C15 C16 H16 119.6
C22 C17 C9 121.2(2)
C18 C17 C22 119.0(2)
C18 C17 C9 119.8(2)
N1 C8 C2 107.0(2)
C9 C8 N1 121.1(2)
C9 C8 C2 131.9(2)
C19 C18 C17 120.6(2)
C19 C18 H18 119.7
C17 C18 H18 119.7
C14 C15 H15 120.0
C16 C15 C14 120.1(2)
C16 C15 H15 120.0
C10 C9 C17 120.3(2)
C8 C9 C10 117.1(2)
C8 C9 C17 122.5(2)

loop_
_geom_bond_atom_site_label_1
_geom_bond_atom_site_label_2
_geom_bond_distance
O1 C7 1.239(3)
N1 C7 1.386(3)
N1 C12 1.437(3)
N1 C8 1.423(3)
C1 C7 1.480(3)
C1 C6 1.386(3)
C1 C2 1.402(3)
C21 H21 0.9300
C21 C20 1.387(3)
C21 C22 1.399(3)
C6 H6 0.9300
C6 C5 1.388(4)
C20 H20 0.9300
C20 C19 1.385(4)
C2 C3 1.390(4)
C2 C8 1.490(4)
C13 H13 0.9300
C13 C11 1.391(3)
C13 C14 1.387(4)
C19 H19 0.9300
C19 C18 1.389(3)
C4 H4 0.9300
C4 C3 1.396(4)
C4 C5 1.400(4)
C3 H3 0.9300
C10 C11 1.401(4)
C10 C16 1.402(4)
C10 C9 1.480(3)
C22 H22 0.9300
C22 C17 1.405(4)
C5 H5 0.9300
C11 C12 1.511(3)
C14 H14 0.9300
C14 C15 1.383(4)
C12 H12A 0.9700
C12 H12B 0.9700
C16 H16 0.9300
C16 C15 1.379(4)
C17 C18 1.390(4)
C17 C9 1.494(3)
C8 C9 1.344(4)
C18 H18 0.9300
C15 H15 0.9300
